data_4322230
loop_
_publ_author_name
'Claire Newton'
'Kimberly D. Edwards'
'Joseph W. Ziller'
'Nancy M. Doherty'

_publ_section_title
;
 Electron-Rich Nitrido-Bridged Complexes. Structure and Bonding in
 Triosmium Dinitrido Compounds
;
_journal_name_full 'Inorganic Chemistry'
_journal_page_first 4032
_journal_page_last 4037
_journal_paper_doi 10.1021/ic981257p
_journal_volume 38
_journal_year 1999
_chemical_formula_sum 'C56 H70 Cl8 N8 Os3'
_chemical_formula_weight 1709.40
_chemical_name_systematic
; 
 ? 
;
_space_group_IT_number 15
_symmetry_cell_setting monoclinic
_symmetry_space_group_name_Hall '-C 2yc'
_symmetry_space_group_name_H-M 'C 1 2/c 1'
_atom_sites_solution_hydrogens geom
_atom_sites_solution_primary direct
_atom_sites_solution_secondary difmap
_audit_creation_method SHELXTL
_cell_angle_alpha 90.00
_cell_angle_beta 130.958(5)
_cell_angle_gamma 90.00
_cell_formula_units_Z 4
_cell_length_a 31.374(3)
_cell_length_b 12.1153(12)
_cell_length_c 21.252(2)
_cell_measurement_reflns_used 42
_cell_measurement_temperature 158
_cell_measurement_theta_max 14.98
_cell_measurement_theta_min 5.09
_cell_volume 6100.4(11)
_computing_cell_refinement 'Siemens XSCANS'
_computing_data_collection 'Siemens XSCANS'
_computing_data_reduction CARESS
_computing_molecular_graphics 'Siemens SHELXTL'
_computing_publication_material 'Siemens SHELXTL'
_computing_structure_refinement 'Siemens SHELXTL'
_computing_structure_solution 'Siemens SHELXTL'
_diffrn_ambient_temperature 158
_diffrn_measurement_device 'Siemens P4'
_diffrn_measurement_method '2\q/\w scans'
_diffrn_radiation_monochromator graphite
_diffrn_radiation_source rotating-anode
_diffrn_radiation_type MoK\a
_diffrn_radiation_wavelength 0.71073
_diffrn_reflns_av_R_equivalents 0.0180
_diffrn_reflns_av_sigmaI/netI 0.0289
_diffrn_reflns_limit_h_max 44
_diffrn_reflns_limit_h_min 0
_diffrn_reflns_limit_k_max 17
_diffrn_reflns_limit_k_min 0
_diffrn_reflns_limit_l_max 22
_diffrn_reflns_limit_l_min -29
_diffrn_reflns_number 9045
_diffrn_reflns_theta_max 30.00
_diffrn_reflns_theta_min 2.54
_diffrn_standards_decay_% '< 1.0'
_diffrn_standards_interval_count 97
_diffrn_standards_number 3
_exptl_absorpt_coefficient_mu 6.627
_exptl_absorpt_correction_T_max 0.6976
_exptl_absorpt_correction_T_min 0.6016
_exptl_absorpt_correction_type empirical
_exptl_crystal_colour Yellow/Brown
_exptl_crystal_density_diffrn 1.861
_exptl_crystal_density_meas ?
_exptl_crystal_density_method none
_exptl_crystal_description Prism
_exptl_crystal_F_000 3304
_exptl_crystal_size_max 0.30
_exptl_crystal_size_mid 0.18
_exptl_crystal_size_min 0.17
_refine_diff_density_max 1.444
_refine_diff_density_min -1.081
_refine_diff_density_rms 0.133
_refine_ls_extinction_method none
_refine_ls_goodness_of_fit_all 1.031
_refine_ls_goodness_of_fit_obs 1.055
_refine_ls_hydrogen_treatment mixed
_refine_ls_matrix_type full
_refine_ls_number_parameters 460
_refine_ls_number_reflns 8898
_refine_ls_number_restraints 0
_refine_ls_restrained_S_all 1.031
_refine_ls_restrained_S_obs 1.055
_refine_ls_R_factor_all 0.0461
_refine_ls_R_factor_obs 0.0274
_refine_ls_shift/esd_max 0.002
_refine_ls_shift/esd_mean 0.000
_refine_ls_structure_factor_coef Fsqd
_refine_ls_weighting_details 'w=1/[\s^2^(Fo^2^)+(0.0194P)^2^+29.0356P] where P=(Fo^2^+2Fc^2^)/3'
_refine_ls_weighting_scheme calc
_refine_ls_wR_factor_all 0.0580
_refine_ls_wR_factor_obs 0.0520
_reflns_number_observed 6920
_reflns_number_total 8898
_reflns_observed_criterion >2sigma(I)
_cod_data_source_file ic981257p_1.cif
_cod_data_source_block cn4
_cod_depositor_comments
;
The following automatic conversions were performed:

'_exptl_crystal_density_meas' value 'none' was changed to '?' - the
value is perceived as not measured.

Automatic conversion script
Id: cif_fix_values 3008 2015-01-20 13:52:24Z robertas 

The following automatic conversions were performed:

'_refine_ls_weighting_scheme' value 'calc
w=1/[\s^2^(Fo^2^)+(0.0194P)^2^+29.0356P] where P=(Fo^2^+2Fc^2^)/3'
was changed to 'calc'. New tag '_refine_ls_weighting_details' was
created. The value of the new tag was set to
'w=1/[\s^2^(Fo^2^)+(0.0194P)^2^+29.0356P] where P=(Fo^2^+2Fc^2^)/3'.

Automatic conversion script
Id: cif_fix_values 3143 2015-03-26 13:38:13Z robertas 
;
_cod_original_cell_volume 6100.4(10)
_cod_database_code 4322230

loop_
_symmetry_equiv_pos_as_xyz
'x, y, z'
'-x, y, -z+1/2'
'x+1/2, y+1/2, z'
'-x+1/2, y+1/2, -z+1/2'
'-x, -y, -z'
'x, -y, z-1/2'
'-x+1/2, -y+1/2, -z'
'x+1/2, -y+1/2, z-1/2'

loop_
_atom_site_aniso_label
_atom_site_aniso_U_11
_atom_site_aniso_U_22
_atom_site_aniso_U_33
_atom_site_aniso_U_23
_atom_site_aniso_U_13
_atom_site_aniso_U_12
Os1 0.01800(6) 0.02153(7) 0.01669(6) -0.00129(5) 0.01145(5) -0.00012(5)
Os2 0.01731(8) 0.01444(8) 0.01672(8) 0.000 0.01206(7) 0.000
Cl1 0.0263(4) 0.0415(5) 0.0179(4) -0.0025(4) 0.0120(4) 0.0031(4)
Cl2 0.0295(5) 0.0242(4) 0.0326(5) -0.0080(4) 0.0220(4) -0.0072(4)
Cl3 0.0269(4) 0.0260(4) 0.0256(4) 0.0062(4) 0.0171(4) 0.0012(4)
Cl4 0.0359(7) 0.0159(5) 0.0269(6) 0.000 0.0240(6) 0.000
Cl5 0.0231(6) 0.0158(5) 0.0275(6) 0.000 0.0150(5) 0.000
N1 0.0196(13) 0.0158(12) 0.0225(13) -0.0008(12) 0.0157(12) -0.0007(12)
N4 0.0184(13) 0.0182(14) 0.0187(13) 0.0025(12) 0.0126(12) 0.0024(12)
N3 0.0191(14) 0.025(2) 0.0184(14) -0.0017(12) 0.0098(12) 0.0004(12)
N2 0.023(2) 0.0239(15) 0.0194(14) -0.0002(12) 0.0141(13) 0.0013(13)
C1 0.027(2) 0.028(2) 0.025(2) 0.003(2) 0.019(2) 0.004(2)
C2 0.028(2) 0.030(2) 0.026(2) 0.003(2) 0.018(2) 0.005(2)
C3 0.022(2) 0.026(2) 0.026(2) -0.004(2) 0.0164(15) -0.001(2)
C4 0.031(2) 0.033(2) 0.028(2) 0.004(2) 0.022(2) 0.002(2)
C5 0.030(2) 0.029(2) 0.025(2) 0.006(2) 0.020(2) 0.004(2)
C6 0.024(2) 0.038(2) 0.031(2) -0.001(2) 0.018(2) 0.003(2)
C7 0.051(3) 0.064(4) 0.051(3) 0.008(3) 0.043(3) 0.019(3)
C8 0.022(2) 0.033(2) 0.030(2) -0.010(2) 0.015(2) -0.003(2)
C9 0.023(2) 0.044(3) 0.035(2) -0.007(2) 0.018(2) -0.002(2)
C10 0.027(2) 0.041(3) 0.035(2) -0.004(2) 0.019(2) 0.006(2)
C11 0.029(2) 0.030(2) 0.037(2) -0.012(2) 0.018(2) 0.004(2)
C12 0.021(2) 0.026(2) 0.026(2) -0.006(2) 0.012(2) 0.000(2)
C13 0.036(3) 0.060(4) 0.065(4) -0.019(3) 0.034(3) 0.004(2)
C14 0.053(3) 0.108(6) 0.070(4) -0.028(4) 0.044(3) 0.006(4)
C15 0.020(2) 0.023(2) 0.022(2) 0.0056(14) 0.0132(15) 0.0036(14)
C16 0.025(2) 0.027(2) 0.026(2) 0.005(2) 0.018(2) 0.002(2)
C17 0.023(2) 0.031(2) 0.022(2) 0.0005(15) 0.016(2) 0.0014(15)
C18 0.026(2) 0.031(2) 0.028(2) 0.010(2) 0.018(2) 0.010(2)
C19 0.026(2) 0.021(2) 0.026(2) 0.0064(14) 0.019(2) 0.0068(14)
C20 0.024(2) 0.038(2) 0.034(2) 0.005(2) 0.021(2) 0.003(2)
C21 0.036(2) 0.055(3) 0.042(3) -0.005(2) 0.030(2) 0.003(2)
C22 0.032(2) 0.043(2) 0.028(2) 0.002(2) 0.017(2) 0.004(2)
C23 0.049(3) 0.048(3) 0.031(2) -0.006(2) 0.020(2) 0.018(2)
C24 0.062(4) 0.022(2) 0.033(3) -0.005(2) 0.012(3) 0.000(2)
C25 0.043(3) 0.037(3) 0.032(2) 0.008(2) 0.015(2) -0.007(2)
C26 0.036(2) 0.036(2) 0.032(2) 0.006(2) 0.021(2) 0.004(2)
C27 0.036(2) 0.026(2) 0.028(2) -0.001(2) 0.018(2) 0.004(2)
C28 0.049(4) 0.085(5) 0.053(4) 0.007(4) 0.037(3) 0.000(3)

loop_
_atom_site_label
_atom_site_type_symbol
_atom_site_fract_x
_atom_site_fract_y
_atom_site_fract_z
_atom_site_U_iso_or_equiv
_atom_site_thermal_displace_type
_atom_site_occupancy
_atom_site_calc_flag
_atom_site_refinement_flags
_atom_site_disorder_group
Os1 Os 0.099315(6) 0.147916(12) -0.024901(8) 0.01868(4) Uani 1 d . .
Os2 Os 0.0000 0.14091(2) -0.2500 0.01546(4) Uani 1 d S .
Cl1 Cl 0.16774(4) 0.14951(9) 0.12570(5) 0.0305(2) Uani 1 d . .
Cl2 Cl 0.13821(4) 0.32102(8) -0.01639(6) 0.0275(2) Uani 1 d . .
Cl3 Cl 0.06993(4) -0.02292(8) -0.01116(6) 0.0263(2) Uani 1 d . .
Cl4 Cl 0.0000 0.33819(10) -0.2500 0.0236(2) Uani 1 d S .
Cl5 Cl 0.0000 -0.05624(10) -0.2500 0.0234(2) Uani 1 d S .
N1 N 0.05183(12) 0.1442(2) -0.1320(2) 0.0179(5) Uani 1 d . .
N4 N -0.06772(12) 0.1380(2) -0.2515(2) 0.0182(5) Uani 1 d . .
N3 N 0.16060(13) 0.0656(3) -0.0195(2) 0.0228(6) Uani 1 d . .
N2 N 0.04212(13) 0.2314(3) -0.0211(2) 0.0222(6) Uani 1 d . .
C1 C 0.0118(2) 0.3165(3) -0.0727(2) 0.0252(8) Uani 1 d . .
C2 C -0.0262(2) 0.3730(4) -0.0727(3) 0.0280(8) Uani 1 d . .
C3 C -0.0349(2) 0.3431(3) -0.0183(2) 0.0243(7) Uani 1 d . .
C4 C -0.0029(2) 0.2554(4) 0.0349(3) 0.0283(8) Uani 1 d . .
C5 C 0.0344(2) 0.2012(3) 0.0315(2) 0.0267(8) Uani 1 d . .
C6 C -0.0772(2) 0.4038(4) -0.0188(3) 0.0311(9) Uani 1 d . .
C7 C -0.0670(3) 0.3947(5) 0.0614(4) 0.0483(13) Uani 1 d . .
C8 C 0.2140(2) 0.1044(4) 0.0271(3) 0.0294(9) Uani 1 d . .
C9 C 0.2534(2) 0.0548(4) 0.0283(3) 0.0345(10) Uani 1 d . .
C10 C 0.2407(2) -0.0390(4) -0.0182(3) 0.0352(10) Uani 1 d . .
C11 C 0.1858(2) -0.0788(4) -0.0663(3) 0.0350(10) Uani 1 d . .
C12 C 0.1471(2) -0.0253(3) -0.0656(2) 0.0272(8) Uani 1 d . .
C13 C 0.2855(2) -0.0931(5) -0.0147(4) 0.0531(15) Uani 1 d . .
H13A H 0.3077(2) -0.0340(5) -0.0138(4) 0.064 Uiso 1 calc R .
H13B H 0.3115(2) -0.1332(5) 0.0389(4) 0.064 Uiso 1 calc R .
C14 C 0.2672(3) -0.1695(6) -0.0808(4) 0.074(2) Uani 1 d . .
H14A H 0.3002(3) -0.1987(6) -0.0712(4) 0.110 Uiso 1 calc R .
H14B H 0.2426(3) -0.1310(6) -0.1345(4) 0.110 Uiso 1 calc R .
H14C H 0.2464(3) -0.2306(6) -0.0815(4) 0.110 Uiso 1 calc R .
C15 C -0.0663(2) 0.0735(3) -0.1981(2) 0.0223(7) Uani 1 d . .
C16 C -0.1113(2) 0.0658(3) -0.2008(2) 0.0250(7) Uani 1 d . .
C17 C -0.1609(2) 0.1231(3) -0.2600(2) 0.0243(8) Uani 1 d . .
C18 C -0.1615(2) 0.1901(3) -0.3136(3) 0.0275(8) Uani 1 d . .
C19 C -0.1149(2) 0.1971(3) -0.3078(2) 0.0228(7) Uani 1 d . .
C20 C -0.2107(2) 0.1154(4) -0.2645(3) 0.0309(9) Uani 1 d . .
C21 C -0.2011(2) 0.1826(5) -0.1952(3) 0.0406(11) Uani 1 d . .
C22 C 0.1410(2) 0.4341(4) 0.2530(3) 0.0357(10) Uani 1 d . .
C23 C 0.1374(2) 0.3207(5) 0.2414(3) 0.0480(14) Uani 1 d . .
C24 C 0.1051(3) 0.2573(4) 0.2510(3) 0.053(2) Uani 1 d . .
C25 C 0.0764(2) 0.3051(4) 0.2731(3) 0.0451(13) Uani 1 d . .
C26 C 0.0793(2) 0.4179(4) 0.2831(3) 0.0355(10) Uani 1 d . .
C27 C 0.1110(2) 0.4811(4) 0.2736(3) 0.0319(9) Uani 1 d . .
C28 C 0.1764(3) 0.5055(7) 0.2441(4) 0.059(2) Uani 1 d . .
H1 H 0.0166(17) 0.3314(34) -0.1074(26) 0.021(11) Uiso 1 d . .
H2 H -0.0468(24) 0.4264(50) -0.1102(35) 0.065(18) Uiso 1 d . .
H4 H -0.0059(20) 0.2281(40) 0.0755(30) 0.041(14) Uiso 1 d . .
H5 H 0.0556(18) 0.1422(36) 0.0669(27) 0.028(12) Uiso 1 d . .
H6A H -0.0802(18) 0.4754(39) -0.0365(27) 0.027(12) Uiso 1 d . .
H6B H -0.1138(25) 0.3750(47) -0.0636(37) 0.064(18) Uiso 1 d . .
H7A H -0.0251(20) 0.4175(37) 0.1120(28) 0.029(12) Uiso 1 d . .
H7B H -0.0925(23) 0.4449(47) 0.0591(33) 0.056(17) Uiso 1 d . .
H7C H -0.0720(21) 0.3194(45) 0.0702(32) 0.043(15) Uiso 1 d . .
H8 H 0.2212(22) 0.1689(44) 0.0564(33) 0.050(16) Uiso 1 d . .
H9 H 0.2877(21) 0.0812(43) 0.0588(31) 0.044(15) Uiso 1 d . .
H11 H 0.1746(19) -0.1325(37) -0.0966(28) 0.028(12) Uiso 1 d . .
H12 H 0.1093(18) -0.0503(35) -0.0996(26) 0.024(11) Uiso 1 d . .
H15 H -0.0327(18) 0.0321(35) -0.1602(26) 0.023(11) Uiso 1 d . .
H16 H -0.1064(21) 0.0150(42) -0.1612(31) 0.045(14) Uiso 1 d . .
H18 H -0.1929(17) 0.2274(34) -0.3537(25) 0.018(10) Uiso 1 d . .
H19 H -0.1145(15) 0.2434(30) -0.3434(23) 0.011(9) Uiso 1 d . .
H20A H -0.2197(19) 0.0384(39) -0.2639(28) 0.030(12) Uiso 1 d . .
H20B H -0.2467(22) 0.1354(42) -0.3205(33) 0.049(15) Uiso 1 d . .
H21C H -0.2356(20) 0.1771(39) -0.2015(29) 0.037(13) Uiso 1 d . .
H21B H -0.1667(24) 0.1665(46) -0.1391(36) 0.056(17) Uiso 1 d . .
H21A H -0.1945(26) 0.2613(54) -0.1968(38) 0.070(20) Uiso 1 d . .
H23 H 0.1558(23) 0.2939(48) 0.2291(34) 0.055(17) Uiso 1 d . .
H24 H 0.1031(30) 0.1867(61) 0.2435(43) 0.092(24) Uiso 1 d . .
H25 H 0.0532(24) 0.2589(50) 0.2817(36) 0.067(19) Uiso 1 d . .
H26 H 0.0609(21) 0.4476(42) 0.3031(31) 0.045(15) Uiso 1 d . .
H27 H 0.1142(19) 0.5599(40) 0.2823(29) 0.036(13) Uiso 1 d . .
H28A H 0.2132(30) 0.4973(57) 0.2928(44) 0.083(23) Uiso 1 d . .
H28B H 0.1604(31) 0.5763(64) 0.2262(46) 0.092(27) Uiso 1 d . .
H28C H 0.1735(25) 0.4693(51) 0.1965(39) 0.068(19) Uiso 1 d . .

loop_
_atom_type_symbol
_atom_type_description
_atom_type_scat_dispersion_real
_atom_type_scat_dispersion_imag
_atom_type_scat_source
C C 0.0033 0.0016 'International Tables Vol C Tables 4.2.6.8 and 6.1.1.4'
H H 0.0000 0.0000 'International Tables Vol C Tables 4.2.6.8 and 6.1.1.4'
N N 0.0061 0.0033 'International Tables Vol C Tables 4.2.6.8 and 6.1.1.4'
Cl Cl 0.1484 0.1585 'International Tables Vol C Tables 4.2.6.8 and 6.1.1.4'
Os Os -1.2165 7.6030 'International Tables Vol C Tables 4.2.6.8 and 6.1.1.4'

loop_
_geom_angle_atom_site_label_1
_geom_angle_atom_site_label_2
_geom_angle_atom_site_label_3
_geom_angle
_geom_angle_site_symmetry_1
_geom_angle_site_symmetry_3
_geom_angle_publ_flag
N1 Os1 N3 91.56(12) . . ?
N1 Os1 N2 92.46(12) . . ?
N3 Os1 N2 175.97(12) . . ?
N1 Os1 Cl3 94.06(10) . . ?
N3 Os1 Cl3 89.72(9) . . ?
N2 Os1 Cl3 90.26(9) . . ?
N1 Os1 Cl2 94.60(10) . . ?
N3 Os1 Cl2 90.49(9) . . ?
N2 Os1 Cl2 88.92(9) . . ?
Cl3 Os1 Cl2 171.32(3) . . ?
N1 Os1 Cl1 178.38(10) . . ?
N3 Os1 Cl1 86.85(9) . . ?
N2 Os1 Cl1 89.13(9) . . ?
Cl3 Os1 Cl1 85.59(4) . . ?
Cl2 Os1 Cl1 85.76(4) . . ?
N1 Os2 N1 177.6(2) 2_554 . ?
N1 Os2 N4 90.13(11) 2_554 2_554 ?
N1 Os2 N4 89.91(11) . 2_554 ?
N1 Os2 N4 89.91(11) 2_554 . ?
N1 Os2 N4 90.13(11) . . ?
N4 Os2 N4 178.1(2) 2_554 . ?
N1 Os2 Cl5 91.20(9) 2_554 . ?
N1 Os2 Cl5 91.20(9) . . ?
N4 Os2 Cl5 89.03(8) 2_554 . ?
N4 Os2 Cl5 89.02(8) . . ?
N1 Os2 Cl4 88.80(9) 2_554 . ?
N1 Os2 Cl4 88.80(9) . . ?
N4 Os2 Cl4 90.97(8) 2_554 . ?
N4 Os2 Cl4 90.98(8) . . ?
Cl5 Os2 Cl4 180.0 . . ?
Os1 N1 Os2 179.43(13) . . ?
C19 N4 C15 117.7(3) . . ?
C19 N4 Os2 121.0(2) . . ?
C15 N4 Os2 121.2(2) . . ?
C12 N3 C8 117.8(3) . . ?
C12 N3 Os1 120.6(3) . . ?
C8 N3 Os1 121.6(3) . . ?
C5 N2 C1 118.2(3) . . ?
C5 N2 Os1 121.7(3) . . ?
C1 N2 Os1 120.1(3) . . ?
N2 C1 C2 122.2(4) . . ?
N2 C1 H1 115.6(28) . . ?
C2 C1 H1 122.2(28) . . ?
C1 C2 C3 120.6(4) . . ?
C1 C2 H2 118.7(37) . . ?
C3 C2 H2 120.6(37) . . ?
C4 C3 C2 116.4(4) . . ?
C4 C3 C6 122.7(4) . . ?
C2 C3 C6 120.9(4) . . ?
C5 C4 C3 120.3(4) . . ?
C5 C4 H4 117.1(29) . . ?
C3 C4 H4 122.5(29) . . ?
N2 C5 C4 122.4(4) . . ?
N2 C5 H5 117.3(27) . . ?
C4 C5 H5 120.4(27) . . ?
C3 C6 C7 114.8(4) . . ?
C3 C6 H6A 108.4(28) . . ?
C7 C6 H6A 114.4(28) . . ?
C3 C6 H6B 107.9(35) . . ?
C7 C6 H6B 108.7(35) . . ?
H6A C6 H6B 101.6(42) . . ?
C6 C7 H7A 109.3(25) . . ?
C6 C7 H7B 109.7(32) . . ?
H7A C7 H7B 108.6(40) . . ?
C6 C7 H7C 110.1(31) . . ?
H7A C7 H7C 107.5(40) . . ?
H7B C7 H7C 111.6(44) . . ?
N3 C8 C9 122.3(4) . . ?
N3 C8 H8 115.1(33) . . ?
C9 C8 H8 122.6(33) . . ?
C8 C9 C10 121.1(4) . . ?
C8 C9 H9 120.9(34) . . ?
C10 C9 H9 118.0(34) . . ?
C9 C10 C11 116.6(4) . . ?
C9 C10 C13 119.9(4) . . ?
C11 C10 C13 123.4(4) . . ?
C12 C11 C10 120.2(4) . . ?
C12 C11 H11 117.0(32) . . ?
C10 C11 H11 122.9(32) . . ?
N3 C12 C11 122.1(4) . . ?
N3 C12 H12 117.2(26) . . ?
C11 C12 H12 120.7(26) . . ?
C14 C13 C10 117.7(5) . . ?
C14 C13 H13A 107.9(4) . . ?
C10 C13 H13A 107.9(3) . . ?
C14 C13 H13B 107.9(4) . . ?
C10 C13 H13B 107.9(3) . . ?
H13A C13 H13B 107.2 . . ?
C13 C14 H14A 109.5(3) . . ?
C13 C14 H14B 109.5(4) . . ?
H14A C14 H14B 109.5 . . ?
C13 C14 H14C 109.5(4) . . ?
H14A C14 H14C 109.5 . . ?
H14B C14 H14C 109.5 . . ?
N4 C15 C16 122.3(3) . . ?
N4 C15 H15 115.2(25) . . ?
C16 C15 H15 122.5(25) . . ?
C15 C16 C17 120.9(4) . . ?
C15 C16 H16 115.4(30) . . ?
C17 C16 H16 123.6(30) . . ?
C16 C17 C18 116.2(3) . . ?
C16 C17 C20 121.8(4) . . ?
C18 C17 C20 122.0(4) . . ?
C19 C18 C17 121.1(4) . . ?
C19 C18 H18 119.4(26) . . ?
C17 C18 H18 119.5(26) . . ?
N4 C19 C18 121.8(3) . . ?
N4 C19 H19 116.2(22) . . ?
C18 C19 H19 122.0(22) . . ?
C17 C20 C21 111.5(4) . . ?
C17 C20 H20A 110.9(27) . . ?
C21 C20 H20A 111.8(27) . . ?
C17 C20 H20B 112.2(30) . . ?
C21 C20 H20B 111.9(30) . . ?
H20A C20 H20B 97.8(37) . . ?
C20 C21 H21C 108.9(27) . . ?
C20 C21 H21B 115.7(33) . . ?
H21C C21 H21B 112.8(42) . . ?
C20 C21 H21A 113.3(36) . . ?
H21C C21 H21A 107.2(44) . . ?
H21B C21 H21A 98.4(46) . . ?
C23 C22 C27 117.8(5) . . ?
C23 C22 C28 121.7(5) . . ?
C27 C22 C28 120.5(5) . . ?
C22 C23 C24 120.3(5) . . ?
C22 C23 H23 116.4(42) . . ?
C24 C23 H23 123.3(41) . . ?
C25 C24 C23 121.1(5) . . ?
C25 C24 H24 119.5(50) . . ?
C23 C24 H24 119.4(50) . . ?
C26 C25 C24 118.4(5) . . ?
C26 C25 H25 119.8(34) . . ?
C24 C25 H25 121.7(34) . . ?
C27 C26 C25 120.9(5) . . ?
C27 C26 H26 123.2(31) . . ?
C25 C26 H26 115.5(31) . . ?
C26 C27 C22 121.4(4) . . ?
C26 C27 H27 121.4(28) . . ?
C22 C27 H27 117.2(28) . . ?
C22 C28 H28A 106.3(43) . . ?
C22 C28 H28B 109.4(45) . . ?
H28A C28 H28B 119.8(65) . . ?
C22 C28 H28C 106.0(34) . . ?
H28A C28 H28C 106.8(53) . . ?
H28B C28 H28C 107.8(55) . . ?

loop_
_geom_bond_atom_site_label_1
_geom_bond_atom_site_label_2
_geom_bond_distance
_geom_bond_site_symmetry_2
_geom_bond_publ_flag
Os1 N1 1.719(3) . ?
Os1 N3 2.102(3) . ?
Os1 N2 2.107(3) . ?
Os1 Cl3 2.3605(10) . ?
Os1 Cl2 2.3730(10) . ?
Os1 Cl1 2.4176(9) . ?
Os2 N1 1.895(3) 2_554 ?
Os2 N1 1.895(3) . ?
Os2 N4 2.104(3) 2_554 ?
Os2 N4 2.104(3) . ?
Os2 Cl5 2.3886(12) . ?
Os2 Cl4 2.3900(12) . ?
N4 C19 1.347(4) . ?
N4 C15 1.353(4) . ?
N3 C12 1.344(5) . ?
N3 C8 1.353(5) . ?
N2 C5 1.341(5) . ?
N2 C1 1.343(5) . ?
C1 C2 1.375(5) . ?
C1 H1 0.86(4) . ?
C2 C3 1.399(5) . ?
C2 H2 0.89(6) . ?
C3 C4 1.387(5) . ?
C3 C6 1.511(5) . ?
C4 C5 1.384(5) . ?
C4 H4 0.99(5) . ?
C5 H5 0.93(4) . ?
C6 C7 1.519(7) . ?
C6 H6A 0.92(5) . ?
C6 H6B 0.96(6) . ?
C7 H7A 1.05(5) . ?
C7 H7B 0.98(6) . ?
C7 H7C 0.96(5) . ?
C8 C9 1.362(6) . ?
C8 H8 0.93(5) . ?
C9 C10 1.382(6) . ?
C9 H9 0.87(5) . ?
C10 C11 1.392(6) . ?
C10 C13 1.508(6) . ?
C11 C12 1.385(6) . ?
C11 H11 0.81(4) . ?
C12 H12 0.95(4) . ?
C13 C14 1.450(7) . ?
C13 H13A 0.99 . ?
C13 H13B 0.99 . ?
C14 H14A 0.98 . ?
C14 H14B 0.98 . ?
C14 H14C 0.98 . ?
C15 C16 1.381(5) . ?
C15 H15 0.95(4) . ?
C16 C17 1.385(5) . ?
C16 H16 0.97(5) . ?
C17 C18 1.389(5) . ?
C17 C20 1.504(5) . ?
C18 C19 1.386(5) . ?
C18 H18 0.89(4) . ?
C19 H19 0.95(4) . ?
C20 C21 1.530(7) . ?
C20 H20A 0.98(5) . ?
C20 H20B 1.00(5) . ?
C21 H21C 1.00(5) . ?
C21 H21B 0.97(6) . ?
C21 H21A 0.98(6) . ?
C22 C23 1.387(7) . ?
C22 C27 1.395(6) . ?
C22 C28 1.513(8) . ?
C23 C24 1.389(9) . ?
C23 H23 0.84(5) . ?
C24 C25 1.385(9) . ?
C24 H24 0.86(7) . ?
C25 C26 1.376(7) . ?
C25 H25 1.02(6) . ?
C26 C27 1.369(6) . ?
C26 H26 0.98(5) . ?
C27 H27 0.97(5) . ?
C28 H28A 0.92(7) . ?
C28 H28B 0.94(8) . ?
C28 H28C 1.05(6) . ?
